data_1567427
loop_
_publ_author_name
'Szal\'oki, Gy\"orgy'
'Babinot, Julien'
'Martin-Diaconescu, Vlad'
'Mallet-Ladeira, Sonia'
'Garc\'ia-Rodeja, Yago'
'Karinne, Miqueu'
'Bourissou, Didier'

_publ_section_title
;
 &#x000D; Ligand-enabled oxidation of gold(I) complexes with
 o-quinones&#x000D;
;
_journal_name_full 'Chemical Science'
_journal_paper_doi 10.1039/D2SC03724F
_journal_year 2022
_chemical_formula_moiety 'C34 H40 Au Br4 N O2 P, F6 Sb, 0.5(C H2 Cl2)'
_chemical_formula_sum 'C34.5 H41 Au Br4 Cl F6 N O2 P Sb'
_chemical_formula_weight 1320.46
_space_group_crystal_system monoclinic
_space_group_IT_number 15
_space_group_name_Hall '-C 2yc'
_space_group_name_H-M_alt 'C 1 2/c 1'
_atom_sites_solution_hydrogens geom
_atom_sites_solution_primary dual
_atom_sites_solution_secondary difmap
_audit_creation_method SHELXL-2018/3
_audit_update_record
;
2022-06-20 deposited with the CCDC.	2022-08-05 downloaded from the CCDC.
;
_cell_angle_alpha 90
_cell_angle_beta 95.0516(19)
_cell_angle_gamma 90
_cell_formula_units_Z 8
_cell_length_a 34.5469(17)
_cell_length_b 10.0066(6)
_cell_length_c 22.7409(13)
_cell_measurement_reflns_used 9521
_cell_measurement_temperature 193(2)
_cell_measurement_theta_max 28.32
_cell_measurement_theta_min 2.90
_cell_volume 7830.9(8)
_computing_cell_refinement 'Bruker SAINT'
_computing_data_collection 'Bruker APEX3'
_computing_data_reduction 'Bruker SAINT'
_computing_molecular_graphics 'Bruker SHELXTL'
_computing_publication_material 'Bruker SHELXTL'
_computing_structure_refinement 'SHELXL-2018/3 (Sheldrick, 2018)'
_computing_structure_solution 'SHELXT (Sheldrick 2015)'
_diffrn_ambient_temperature 193(2)
_diffrn_detector_area_resol_mean 10.4167
_diffrn_measured_fraction_theta_full 0.998
_diffrn_measured_fraction_theta_max 0.997
_diffrn_measurement_device_type 'Bruker D8-Venture CMOS detector'
_diffrn_measurement_method 'phi and omega scans'
_diffrn_radiation_type MoK\a
_diffrn_radiation_wavelength 0.71073
_diffrn_reflns_av_R_equivalents 0.0426
_diffrn_reflns_av_unetI/netI 0.0208
_diffrn_reflns_Laue_measured_fraction_full 0.998
_diffrn_reflns_Laue_measured_fraction_max 0.997
_diffrn_reflns_limit_h_max 46
_diffrn_reflns_limit_h_min -41
_diffrn_reflns_limit_k_max 13
_diffrn_reflns_limit_k_min -13
_diffrn_reflns_limit_l_max 30
_diffrn_reflns_limit_l_min -30
_diffrn_reflns_number 116299
_diffrn_reflns_point_group_measured_fraction_full 0.998
_diffrn_reflns_point_group_measured_fraction_max 0.997
_diffrn_reflns_theta_full 25.242
_diffrn_reflns_theta_max 28.355
_diffrn_reflns_theta_min 2.896
_diffrn_source 'fine-focus sealed tube'
_exptl_absorpt_coefficient_mu 8.686
_exptl_absorpt_correction_T_max 0.7457
_exptl_absorpt_correction_T_min 0.5071
_exptl_absorpt_correction_type multi-scan
_exptl_absorpt_process_details 'SADABS (Bruker-AXS)'
_exptl_crystal_colour grey
_exptl_crystal_density_diffrn 2.240
_exptl_crystal_density_method 'not measured'
_exptl_crystal_description needle
_exptl_crystal_F_000 5016
_exptl_crystal_size_max 0.220
_exptl_crystal_size_mid 0.100
_exptl_crystal_size_min 0.040
_refine_diff_density_max 1.066
_refine_diff_density_min -0.948
_refine_diff_density_rms 0.112
_refine_ls_extinction_method none
_refine_ls_goodness_of_fit_ref 1.058
_refine_ls_hydrogen_treatment constr
_refine_ls_matrix_type full
_refine_ls_number_parameters 480
_refine_ls_number_reflns 9776
_refine_ls_number_restraints 16
_refine_ls_restrained_S_all 1.059
_refine_ls_R_factor_all 0.0337
_refine_ls_R_factor_gt 0.0242
_refine_ls_shift/su_max 0.006
_refine_ls_shift/su_mean 0.000
_refine_ls_structure_factor_coef Fsqd
_refine_ls_weighting_details 'w=1/[\s^2^(Fo^2^)+(0.0173P)^2^+35.8579P] where P=(Fo^2^+2Fc^2^)/3'
_refine_ls_weighting_scheme calc
_refine_ls_wR_factor_gt 0.0476
_refine_ls_wR_factor_ref 0.0505
_reflns_Friedel_coverage 0.000
_reflns_number_gt 8437
_reflns_number_total 9776
_reflns_threshold_expression 'I > 2\s(I)'
_cod_data_source_file d2sc03724f2.cif
_cod_data_source_block 5b
_cod_original_sg_symbol_H-M 'C 2/c'
_cod_original_formula_sum 'C34.50 H41 Au Br4 Cl F6 N O2 P Sb'
_cod_database_code 1567427
_shelx_shelxl_version_number 2018/3
_shelx_space_group_comment
; 
The symmetry employed for this shelxl refinement is uniquely defined 
by the following loop, which should always be used as a source of 
symmetry information in preference to the above space-group names. 
They are only intended as comments. 
;
_shelx_estimated_absorpt_t_min 0.251
_shelx_estimated_absorpt_t_max 0.723

loop_
_space_group_symop_operation_xyz
'x, y, z'
'-x, y, -z+1/2'
'x+1/2, y+1/2, z'
'-x+1/2, y+1/2, -z+1/2'
'-x, -y, -z'
'x, -y, z-1/2'
'-x+1/2, -y+1/2, -z'
'x+1/2, -y+1/2, z-1/2'

loop_
_atom_site_label
_atom_site_type_symbol
_atom_site_fract_x
_atom_site_fract_y
_atom_site_fract_z
_atom_site_U_iso_or_equiv
_atom_site_adp_type
_atom_site_occupancy
_atom_site_site_symmetry_order
_atom_site_calc_flag
_atom_site_refinement_flags_posn
_atom_site_refinement_flags_adp
_atom_site_refinement_flags_occupancy
_atom_site_disorder_assembly
_atom_site_disorder_group
Au1 Au 0.38419(2) 0.43806(2) 0.61656(2) 0.01788(3) Uani 1 1 d . . . . .
Br1 Br 0.50667(2) 0.21836(4) 0.57243(2) 0.03045(8) Uani 1 1 d . . . . .
Br2 Br 0.57742(2) 0.44611(4) 0.56352(2) 0.03814(9) Uani 1 1 d . . . . .
Br3 Br 0.55543(2) 0.76595(4) 0.57587(2) 0.03976(10) Uani 1 1 d . . . . .
Br4 Br 0.46418(2) 0.85302(4) 0.59198(2) 0.04195(10) Uani 1 1 d . . . . .
P1 P 0.35246(2) 0.24460(7) 0.63426(3) 0.01384(14) Uani 1 1 d . . . . .
N1 N 0.33514(8) 0.5392(2) 0.63764(13) 0.0230(6) Uani 1 1 d . . . . .
O1 O 0.43254(6) 0.3504(2) 0.59690(10) 0.0231(5) Uani 1 1 d . . . . .
O2 O 0.41355(6) 0.6101(2) 0.60350(11) 0.0274(5) Uani 1 1 d . . . . .
C1 C 0.30790(8) 0.3144(3) 0.65716(13) 0.0163(6) Uani 1 1 d . . . . .
C2 C 0.30366(8) 0.4525(3) 0.65652(13) 0.0183(6) Uani 1 1 d . . . . .
C3 C 0.27003(9) 0.5118(3) 0.67262(14) 0.0223(6) Uani 1 1 d . . . . .
H3 H 0.267438 0.606277 0.672170 0.027 Uiso 1 1 calc R U . . .
C4 C 0.24015(9) 0.4319(3) 0.68941(14) 0.0236(7) Uani 1 1 d . . . . .
H4 H 0.216999 0.472136 0.700630 0.028 Uiso 1 1 calc R U . . .
C5 C 0.24369(9) 0.2948(3) 0.68999(13) 0.0218(6) Uani 1 1 d . . . . .
H5 H 0.222958 0.241043 0.701408 0.026 Uiso 1 1 calc R U . . .
C6 C 0.27730(8) 0.2352(3) 0.67403(13) 0.0188(6) Uani 1 1 d . . . . .
H6 H 0.279658 0.140585 0.674483 0.023 Uiso 1 1 calc R U . . .
C7 C 0.32085(11) 0.6176(4) 0.58349(19) 0.0391(10) Uani 1 1 d . . . . .
H7A H 0.311326 0.555781 0.552046 0.059 Uiso 1 1 calc R U . . .
H7B H 0.342227 0.670936 0.570255 0.059 Uiso 1 1 calc R U . . .
H7C H 0.299706 0.676916 0.592940 0.059 Uiso 1 1 calc R U . . .
C8 C 0.34817(11) 0.6343(4) 0.6869(2) 0.0428(11) Uani 1 1 d . . . . .
H8A H 0.326453 0.692305 0.695236 0.064 Uiso 1 1 calc R U . . .
H8B H 0.369687 0.689103 0.675136 0.064 Uiso 1 1 calc R U . . .
H8C H 0.356835 0.583264 0.722458 0.064 Uiso 1 1 calc R U . . .
C9 C 0.34151(8) 0.1505(3) 0.56443(12) 0.0156(6) Uani 1 1 d . . . . .
C10 C 0.37873(8) 0.1295(3) 0.53257(13) 0.0196(6) Uani 1 1 d . . . . .
H10A H 0.390683 0.217036 0.524904 0.023 Uiso 1 1 calc R U . . .
H10B H 0.397763 0.076038 0.557730 0.023 Uiso 1 1 calc R U . . .
C11 C 0.36804(9) 0.0562(3) 0.47377(14) 0.0240(7) Uani 1 1 d . . . . .
H11 H 0.392178 0.041705 0.453356 0.029 Uiso 1 1 calc R U . . .
C12 C 0.34970(10) -0.0786(3) 0.48500(14) 0.0257(7) Uani 1 1 d . . . . .
H12A H 0.368164 -0.134316 0.510119 0.031 Uiso 1 1 calc R U . . .
H12B H 0.343429 -0.125814 0.447106 0.031 Uiso 1 1 calc R U . . .
C13 C 0.31243(9) -0.0564(3) 0.51599(13) 0.0214(6) Uani 1 1 d . . . . .
H13 H 0.300128 -0.144769 0.523009 0.026 Uiso 1 1 calc R U . . .
C14 C 0.28400(9) 0.0297(3) 0.47723(14) 0.0240(7) Uani 1 1 d . . . . .
H14A H 0.276829 -0.016529 0.439348 0.029 Uiso 1 1 calc R U . . .
H14B H 0.260022 0.043949 0.497260 0.029 Uiso 1 1 calc R U . . .
C15 C 0.30268(9) 0.1641(3) 0.46552(13) 0.0237(7) Uani 1 1 d . . . . .
H15 H 0.284061 0.219667 0.439723 0.028 Uiso 1 1 calc R U . . .
C16 C 0.31273(9) 0.2369(3) 0.52446(13) 0.0207(6) Uani 1 1 d . . . . .
H16A H 0.288769 0.252551 0.544344 0.025 Uiso 1 1 calc R U . . .
H16B H 0.324641 0.324694 0.517150 0.025 Uiso 1 1 calc R U . . .
C17 C 0.33985(10) 0.1420(3) 0.43458(14) 0.0253(7) Uani 1 1 d . . . . .
H17A H 0.333458 0.096870 0.396221 0.030 Uiso 1 1 calc R U . . .
H17B H 0.352026 0.229192 0.426958 0.030 Uiso 1 1 calc R U . . .
C18 C 0.32289(9) 0.0132(3) 0.57549(13) 0.0188(6) Uani 1 1 d . . . . .
H18A H 0.341362 -0.042782 0.600495 0.023 Uiso 1 1 calc R U . . .
H18B H 0.299198 0.025610 0.596390 0.023 Uiso 1 1 calc R U . . .
C19 C 0.37902(8) 0.1576(3) 0.69785(12) 0.0170(6) Uani 1 1 d . . . . .
C20 C 0.39131(10) 0.2661(4) 0.74405(14) 0.0263(7) Uani 1 1 d . . . . .
H20A H 0.407125 0.335102 0.726151 0.032 Uiso 1 1 calc R U . . .
H20B H 0.367960 0.309850 0.757554 0.032 Uiso 1 1 calc R U . . .
C21 C 0.41518(11) 0.2009(4) 0.79696(15) 0.0326(8) Uani 1 1 d . . . . .
H21 H 0.423205 0.271269 0.826783 0.039 Uiso 1 1 calc R U . . .
C22 C 0.45146(10) 0.1371(4) 0.77515(16) 0.0344(9) Uani 1 1 d . . . . .
H22A H 0.466895 0.205647 0.756253 0.041 Uiso 1 1 calc R U . . .
H22B H 0.467816 0.098492 0.808869 0.041 Uiso 1 1 calc R U . . .
C23 C 0.43910(10) 0.0276(4) 0.73071(14) 0.0284(8) Uani 1 1 d . . . . .
H23 H 0.462853 -0.015838 0.717258 0.034 Uiso 1 1 calc R U . . .
C24 C 0.41489(11) -0.0774(4) 0.75873(16) 0.0345(8) Uani 1 1 d . . . . .
H24A H 0.430335 -0.119165 0.792603 0.041 Uiso 1 1 calc R U . . .
H24B H 0.407195 -0.148193 0.729594 0.041 Uiso 1 1 calc R U . . .
C25 C 0.37858(11) -0.0113(4) 0.77978(16) 0.0349(9) Uani 1 1 d . . . . .
H25 H 0.362625 -0.080110 0.798456 0.042 Uiso 1 1 calc R U . . .
C26 C 0.35402(10) 0.0537(4) 0.72742(15) 0.0280(7) Uani 1 1 d . . . . .
H26A H 0.344926 -0.015700 0.698400 0.034 Uiso 1 1 calc R U . . .
H26B H 0.330953 0.097844 0.741644 0.034 Uiso 1 1 calc R U . . .
C27 C 0.41543(9) 0.0887(3) 0.67719(13) 0.0212(6) Uani 1 1 d . . . . .
H27A H 0.407560 0.017798 0.648194 0.025 Uiso 1 1 calc R U . . .
H27B H 0.431459 0.154710 0.657834 0.025 Uiso 1 1 calc R U . . .
C28 C 0.39099(11) 0.0967(5) 0.82520(15) 0.0406(10) Uani 1 1 d . . . . .
H28A H 0.367714 0.139156 0.839558 0.049 Uiso 1 1 calc R U . . .
H28B H 0.406361 0.055901 0.859384 0.049 Uiso 1 1 calc R U . . .
C29 C 0.46006(9) 0.4419(3) 0.58968(13) 0.0207(6) Uani 1 1 d . . . . .
C30 C 0.49748(9) 0.4032(3) 0.57919(14) 0.0215(6) Uani 1 1 d . . . . .
C31 C 0.52626(9) 0.4987(4) 0.57396(14) 0.0247(7) Uani 1 1 d . . . . .
C32 C 0.51683(9) 0.6343(4) 0.57871(14) 0.0252(7) Uani 1 1 d . . . . .
C33 C 0.47889(10) 0.6725(3) 0.58738(14) 0.0246(7) Uani 1 1 d . . . . .
C34 C 0.45037(9) 0.5771(3) 0.59371(14) 0.0234(7) Uani 1 1 d . . . . .
Sb1 Sb 0.71053(2) 0.38551(2) 0.63078(2) 0.02436(5) Uani 1 1 d . . . . .
F1 F 0.69058(8) 0.4841(3) 0.69070(12) 0.0578(7) Uani 1 1 d . . . . .
F2 F 0.72151(7) 0.5434(2) 0.59185(11) 0.0465(6) Uani 1 1 d . . . . .
F3 F 0.76054(6) 0.3909(3) 0.67129(10) 0.0435(6) Uani 1 1 d . . . . .
F4 F 0.73207(7) 0.2871(2) 0.57204(11) 0.0494(6) Uani 1 1 d . . . . .
F5 F 0.70090(7) 0.2277(2) 0.67073(14) 0.0602(8) Uani 1 1 d . . . . .
F6 F 0.66202(7) 0.3767(3) 0.58911(14) 0.0598(8) Uani 1 1 d . . . . .
Cl1 Cl 0.4606(3) 0.5409(11) 0.7636(5) 0.105(3) Uani 0.5 1 d D U P A -1
C35 C 0.4970(6) 0.6502(10) 0.748(2) 0.076(3) Uani 0.5 1 d D U P A -1
H35A H 0.500141 0.718920 0.779075 0.091 Uiso 0.5 1 calc R U P A -1
H35B H 0.489048 0.696224 0.710038 0.091 Uiso 0.5 1 calc R U P A -1
Cl2 Cl 0.5413(3) 0.5726(10) 0.7420(5) 0.089(3) Uani 0.5 1 d D U P A -1

loop_
_atom_site_aniso_label
_atom_site_aniso_U_11
_atom_site_aniso_U_22
_atom_site_aniso_U_33
_atom_site_aniso_U_23
_atom_site_aniso_U_13
_atom_site_aniso_U_12
Au1 0.01266(5) 0.01755(6) 0.02395(6) -0.00083(5) 0.00466(4) -0.00325(4)
Br1 0.02391(16) 0.03240(18) 0.03504(19) 0.00392(15) 0.00261(14) 0.00788(14)
Br2 0.01483(15) 0.0580(2) 0.0423(2) 0.01309(19) 0.00641(14) 0.00217(16)
Br3 0.02822(18) 0.0503(2) 0.0419(2) -0.00422(18) 0.00978(15) -0.02251(17)
Br4 0.0424(2) 0.02416(18) 0.0634(3) -0.01276(17) 0.02775(19) -0.01125(16)
P1 0.0109(3) 0.0159(3) 0.0151(4) -0.0006(3) 0.0031(3) -0.0006(3)
N1 0.0192(13) 0.0139(13) 0.0368(16) 0.0002(11) 0.0084(11) -0.0029(10)
O1 0.0161(10) 0.0200(11) 0.0345(13) 0.0000(9) 0.0107(9) 0.0029(9)
O2 0.0191(11) 0.0242(12) 0.0408(14) -0.0034(10) 0.0129(10) -0.0032(9)
C1 0.0127(13) 0.0194(14) 0.0167(14) -0.0014(11) 0.0017(11) 0.0014(11)
C2 0.0153(13) 0.0205(15) 0.0193(15) 0.0004(12) 0.0035(11) -0.0011(12)
C3 0.0217(15) 0.0196(15) 0.0261(17) -0.0010(13) 0.0044(12) 0.0030(12)
C4 0.0159(14) 0.0341(18) 0.0213(15) -0.0010(14) 0.0050(12) 0.0038(13)
C5 0.0146(14) 0.0329(18) 0.0184(15) 0.0016(13) 0.0052(11) -0.0040(13)
C6 0.0177(14) 0.0214(15) 0.0172(15) 0.0003(12) 0.0016(11) -0.0024(12)
C7 0.0303(19) 0.032(2) 0.057(3) 0.0257(19) 0.0153(18) 0.0104(16)
C8 0.032(2) 0.032(2) 0.067(3) -0.029(2) 0.0185(19) -0.0115(16)
C9 0.0162(14) 0.0176(14) 0.0130(13) -0.0006(11) 0.0015(11) -0.0027(11)
C10 0.0164(14) 0.0253(16) 0.0175(15) -0.0034(12) 0.0044(11) -0.0033(12)
C11 0.0229(15) 0.0322(18) 0.0180(15) -0.0042(13) 0.0084(12) -0.0062(14)
C12 0.0313(18) 0.0243(17) 0.0214(16) -0.0054(13) 0.0022(13) -0.0042(14)
C13 0.0259(16) 0.0201(15) 0.0183(15) 0.0001(12) 0.0021(12) -0.0089(13)
C14 0.0219(15) 0.0309(18) 0.0185(15) 0.0014(13) -0.0033(12) -0.0079(13)
C15 0.0259(16) 0.0286(17) 0.0155(15) 0.0040(13) -0.0041(12) -0.0011(13)
C16 0.0233(15) 0.0206(15) 0.0179(15) 0.0042(12) 0.0006(12) 0.0018(12)
C17 0.0341(18) 0.0279(17) 0.0143(15) 0.0013(13) 0.0033(13) -0.0110(14)
C18 0.0205(14) 0.0183(14) 0.0174(15) 0.0036(12) 0.0008(11) -0.0050(12)
C19 0.0165(14) 0.0214(15) 0.0126(13) -0.0010(11) -0.0008(11) 0.0020(11)
C20 0.0269(17) 0.0314(18) 0.0198(16) -0.0084(14) -0.0020(13) 0.0071(14)
C21 0.0356(19) 0.043(2) 0.0178(16) -0.0134(15) -0.0073(14) 0.0136(16)
C22 0.0236(17) 0.051(2) 0.0264(18) -0.0087(17) -0.0091(14) 0.0096(16)
C23 0.0253(16) 0.040(2) 0.0197(16) -0.0017(14) -0.0007(13) 0.0153(15)
C24 0.044(2) 0.035(2) 0.0235(18) 0.0052(15) -0.0033(15) 0.0113(17)
C25 0.0335(19) 0.046(2) 0.0255(18) 0.0172(16) 0.0032(15) 0.0040(17)
C26 0.0235(16) 0.0370(19) 0.0237(17) 0.0101(15) 0.0024(13) -0.0003(14)
C27 0.0215(15) 0.0254(17) 0.0169(15) -0.0028(12) 0.0030(12) 0.0081(12)
C28 0.037(2) 0.068(3) 0.0166(17) 0.0051(17) 0.0036(15) 0.024(2)
C29 0.0176(14) 0.0248(16) 0.0196(15) -0.0014(13) 0.0019(11) -0.0016(12)
C30 0.0173(15) 0.0282(17) 0.0192(15) 0.0015(12) 0.0019(12) -0.0003(12)
C31 0.0113(14) 0.045(2) 0.0171(15) 0.0019(14) 0.0001(11) -0.0035(14)
C32 0.0220(16) 0.0346(19) 0.0199(16) -0.0046(14) 0.0064(12) -0.0172(14)
C33 0.0262(17) 0.0245(16) 0.0241(16) -0.0061(13) 0.0086(13) -0.0082(13)
C34 0.0203(15) 0.0270(17) 0.0240(16) -0.0026(13) 0.0074(12) -0.0046(13)
Sb1 0.01777(10) 0.01972(10) 0.03583(13) 0.00043(9) 0.00375(9) -0.00250(8)
F1 0.0611(17) 0.0632(18) 0.0524(16) -0.0150(13) 0.0235(13) 0.0072(14)
F2 0.0554(15) 0.0295(12) 0.0545(15) 0.0153(11) 0.0045(12) -0.0050(11)
F3 0.0265(11) 0.0623(15) 0.0406(13) 0.0127(11) -0.0040(9) -0.0120(11)
F4 0.0411(13) 0.0476(14) 0.0610(16) -0.0233(12) 0.0126(12) 0.0024(11)
F5 0.0382(13) 0.0377(14) 0.108(2) 0.0323(14) 0.0237(14) -0.0055(11)
F6 0.0239(12) 0.0563(16) 0.095(2) -0.0172(15) -0.0174(13) 0.0052(11)
Cl1 0.127(5) 0.101(6) 0.080(3) 0.022(4) -0.027(3) -0.057(4)
C35 0.099(7) 0.062(5) 0.062(7) 0.018(9) -0.020(7) -0.016(7)
Cl2 0.083(3) 0.081(4) 0.100(6) 0.017(4) -0.003(3) -0.014(3)

loop_
_atom_type_symbol
_atom_type_description
_atom_type_scat_dispersion_real
_atom_type_scat_dispersion_imag
_atom_type_scat_source
C C 0.0033 0.0016 'International Tables Vol C Tables 4.2.6.8 and 6.1.1.4'
H H 0.0000 0.0000 'International Tables Vol C Tables 4.2.6.8 and 6.1.1.4'
Au Au -2.0133 8.8022 'International Tables Vol C Tables 4.2.6.8 and 6.1.1.4'
Br Br -0.2901 2.4595 'International Tables Vol C Tables 4.2.6.8 and 6.1.1.4'
F F 0.0171 0.0103 'International Tables Vol C Tables 4.2.6.8 and 6.1.1.4'
N N 0.0061 0.0033 'International Tables Vol C Tables 4.2.6.8 and 6.1.1.4'
O O 0.0106 0.0060 'International Tables Vol C Tables 4.2.6.8 and 6.1.1.4'
P P 0.1023 0.0942 'International Tables Vol C Tables 4.2.6.8 and 6.1.1.4'
Sb Sb -0.5866 1.5461 'International Tables Vol C Tables 4.2.6.8 and 6.1.1.4'
Cl Cl 0.1484 0.1585 'International Tables Vol C Tables 4.2.6.8 and 6.1.1.4'

loop_
_geom_angle_atom_site_label_1
_geom_angle_atom_site_label_2
_geom_angle_atom_site_label_3
_geom_angle
_geom_angle_site_symmetry_1
_geom_angle_site_symmetry_3
_geom_angle_publ_flag
O1 Au1 O2 84.27(9) . . ?
O1 Au1 N1 176.99(10) . . ?
O2 Au1 N1 92.80(9) . . ?
O1 Au1 P1 95.30(7) . . ?
O2 Au1 P1 178.04(8) . . ?
N1 Au1 P1 87.60(7) . . ?
C1 P1 C9 109.13(13) . . ?
C1 P1 C19 109.33(13) . . ?
C9 P1 C19 118.51(14) . . ?
C1 P1 Au1 99.09(10) . . ?
C9 P1 Au1 110.18(9) . . ?
C19 P1 Au1 108.85(10) . . ?
C2 N1 C7 110.2(3) . . ?
C2 N1 C8 109.4(3) . . ?
C7 N1 C8 109.5(3) . . ?
C2 N1 Au1 114.67(18) . . ?
C7 N1 Au1 106.4(2) . . ?
C8 N1 Au1 106.5(2) . . ?
C29 O1 Au1 110.35(19) . . ?
C34 O2 Au1 107.8(2) . . ?
C2 C1 C6 118.9(3) . . ?
C2 C1 P1 118.2(2) . . ?
C6 C1 P1 122.9(2) . . ?
C3 C2 C1 121.0(3) . . ?
C3 C2 N1 118.7(3) . . ?
C1 C2 N1 120.4(3) . . ?
C2 C3 C4 119.3(3) . . ?
C2 C3 H3 120.3 . . ?
C4 C3 H3 120.3 . . ?
C5 C4 C3 120.6(3) . . ?
C5 C4 H4 119.7 . . ?
C3 C4 H4 119.7 . . ?
C4 C5 C6 120.2(3) . . ?
C4 C5 H5 119.9 . . ?
C6 C5 H5 119.9 . . ?
C5 C6 C1 120.0(3) . . ?
C5 C6 H6 120.0 . . ?
C1 C6 H6 120.0 . . ?
N1 C7 H7A 109.5 . . ?
N1 C7 H7B 109.5 . . ?
H7A C7 H7B 109.5 . . ?
N1 C7 H7C 109.5 . . ?
H7A C7 H7C 109.5 . . ?
H7B C7 H7C 109.5 . . ?
N1 C8 H8A 109.5 . . ?
N1 C8 H8B 109.5 . . ?
H8A C8 H8B 109.5 . . ?
N1 C8 H8C 109.5 . . ?
H8A C8 H8C 109.5 . . ?
H8B C8 H8C 109.5 . . ?
C10 C9 C18 109.3(2) . . ?
C10 C9 C16 108.5(2) . . ?
C18 C9 C16 109.7(2) . . ?
C10 C9 P1 110.76(19) . . ?
C18 C9 P1 111.59(19) . . ?
C16 C9 P1 106.9(2) . . ?
C11 C10 C9 109.0(2) . . ?
C11 C10 H10A 109.9 . . ?
C9 C10 H10A 109.9 . . ?
C11 C10 H10B 109.9 . . ?
C9 C10 H10B 109.9 . . ?
H10A C10 H10B 108.3 . . ?
C12 C11 C17 110.1(3) . . ?
C12 C11 C10 110.4(3) . . ?
C17 C11 C10 109.3(3) . . ?
C12 C11 H11 109.0 . . ?
C17 C11 H11 109.0 . . ?
C10 C11 H11 109.0 . . ?
C11 C12 C13 109.1(3) . . ?
C11 C12 H12A 109.9 . . ?
C13 C12 H12A 109.9 . . ?
C11 C12 H12B 109.9 . . ?
C13 C12 H12B 109.9 . . ?
H12A C12 H12B 108.3 . . ?
C14 C13 C18 110.0(3) . . ?
C14 C13 C12 109.8(3) . . ?
C18 C13 C12 109.1(3) . . ?
C14 C13 H13 109.3 . . ?
C18 C13 H13 109.3 . . ?
C12 C13 H13 109.3 . . ?
C15 C14 C13 109.7(2) . . ?
C15 C14 H14A 109.7 . . ?
C13 C14 H14A 109.7 . . ?
C15 C14 H14B 109.7 . . ?
C13 C14 H14B 109.7 . . ?
H14A C14 H14B 108.2 . . ?
C14 C15 C17 109.7(3) . . ?
C14 C15 C16 109.4(3) . . ?
C17 C15 C16 109.5(3) . . ?
C14 C15 H15 109.4 . . ?
C17 C15 H15 109.4 . . ?
C16 C15 H15 109.4 . . ?
C15 C16 C9 109.3(2) . . ?
C15 C16 H16A 109.8 . . ?
C9 C16 H16A 109.8 . . ?
C15 C16 H16B 109.8 . . ?
C9 C16 H16B 109.8 . . ?
H16A C16 H16B 108.3 . . ?
C11 C17 C15 109.3(2) . . ?
C11 C17 H17A 109.8 . . ?
C15 C17 H17A 109.8 . . ?
C11 C17 H17B 109.8 . . ?
C15 C17 H17B 109.8 . . ?
H17A C17 H17B 108.3 . . ?
C13 C18 C9 109.2(2) . . ?
C13 C18 H18A 109.8 . . ?
C9 C18 H18A 109.8 . . ?
C13 C18 H18B 109.8 . . ?
C9 C18 H18B 109.8 . . ?
H18A C18 H18B 108.3 . . ?
C26 C19 C20 107.9(3) . . ?
C26 C19 C27 109.5(3) . . ?
C20 C19 C27 109.8(2) . . ?
C26 C19 P1 113.4(2) . . ?
C20 C19 P1 106.7(2) . . ?
C27 C19 P1 109.4(2) . . ?
C21 C20 C19 109.2(3) . . ?
C21 C20 H20A 109.8 . . ?
C19 C20 H20A 109.8 . . ?
C21 C20 H20B 109.8 . . ?
C19 C20 H20B 109.8 . . ?
H20A C20 H20B 108.3 . . ?
C28 C21 C22 110.4(3) . . ?
C28 C21 C20 110.2(3) . . ?
C22 C21 C20 108.7(3) . . ?
C28 C21 H21 109.2 . . ?
C22 C21 H21 109.2 . . ?
C20 C21 H21 109.2 . . ?
C23 C22 C21 109.0(3) . . ?
C23 C22 H22A 109.9 . . ?
C21 C22 H22A 109.9 . . ?
C23 C22 H22B 109.9 . . ?
C21 C22 H22B 109.9 . . ?
H22A C22 H22B 108.3 . . ?
C24 C23 C22 110.6(3) . . ?
C24 C23 C27 109.5(3) . . ?
C22 C23 C27 109.8(3) . . ?
C24 C23 H23 109.0 . . ?
C22 C23 H23 109.0 . . ?
C27 C23 H23 109.0 . . ?
C23 C24 C25 109.2(3) . . ?
C23 C24 H24A 109.8 . . ?
C25 C24 H24A 109.8 . . ?
C23 C24 H24B 109.8 . . ?
C25 C24 H24B 109.8 . . ?
H24A C24 H24B 108.3 . . ?
C28 C25 C24 109.1(3) . . ?
C28 C25 C26 109.0(3) . . ?
C24 C25 C26 110.5(3) . . ?
C28 C25 H25 109.4 . . ?
C24 C25 H25 109.4 . . ?
C26 C25 H25 109.4 . . ?
C19 C26 C25 109.2(3) . . ?
C19 C26 H26A 109.8 . . ?
C25 C26 H26A 109.8 . . ?
C19 C26 H26B 109.8 . . ?
C25 C26 H26B 109.8 . . ?
H26A C26 H26B 108.3 . . ?
C23 C27 C19 109.2(2) . . ?
C23 C27 H27A 109.8 . . ?
C19 C27 H27A 109.8 . . ?
C23 C27 H27B 109.8 . . ?
C19 C27 H27B 109.8 . . ?
H27A C27 H27B 108.3 . . ?
C21 C28 C25 109.4(3) . . ?
C21 C28 H28A 109.8 . . ?
C25 C28 H28A 109.8 . . ?
C21 C28 H28B 109.8 . . ?
C25 C28 H28B 109.8 . . ?
H28A C28 H28B 108.2 . . ?
O1 C29 C30 120.7(3) . . ?
O1 C29 C34 118.4(3) . . ?
C30 C29 C34 120.9(3) . . ?
C29 C30 C31 120.3(3) . . ?
C29 C30 Br1 117.0(2) . . ?
C31 C30 Br1 122.7(2) . . ?
C30 C31 C32 119.1(3) . . ?
C30 C31 Br2 120.4(3) . . ?
C32 C31 Br2 120.5(2) . . ?
C33 C32 C31 120.2(3) . . ?
C33 C32 Br3 119.4(3) . . ?
C31 C32 Br3 120.4(2) . . ?
C34 C33 C32 120.7(3) . . ?
C34 C33 Br4 117.2(2) . . ?
C32 C33 Br4 122.1(2) . . ?
O2 C34 C33 122.4(3) . . ?
O2 C34 C29 118.8(3) . . ?
C33 C34 C29 118.8(3) . . ?
F6 Sb1 F1 91.32(13) . . ?
F6 Sb1 F4 90.49(12) . . ?
F1 Sb1 F4 178.19(12) . . ?
F6 Sb1 F5 90.96(13) . . ?
F1 Sb1 F5 89.94(13) . . ?
F4 Sb1 F5 90.09(13) . . ?
F6 Sb1 F2 90.58(12) . . ?
F1 Sb1 F2 90.13(12) . . ?
F4 Sb1 F2 89.80(12) . . ?
F5 Sb1 F2 178.46(12) . . ?
F6 Sb1 F3 178.12(12) . . ?
F1 Sb1 F3 90.55(12) . . ?
F4 Sb1 F3 87.63(11) . . ?
F5 Sb1 F3 88.92(11) . . ?
F2 Sb1 F3 89.54(11) . . ?
Cl1 C35 Cl2 113.3(6) . . ?
Cl1 C35 H35A 108.9 . . ?
Cl2 C35 H35A 108.9 . . ?
Cl1 C35 H35B 108.9 . . ?
Cl2 C35 H35B 108.9 . . ?
H35A C35 H35B 107.7 . . ?

loop_
_geom_bond_atom_site_label_1
_geom_bond_atom_site_label_2
_geom_bond_distance
_geom_bond_site_symmetry_2
_geom_bond_publ_flag
Au1 O1 1.973(2) . ?
Au1 O2 2.034(2) . ?
Au1 N1 2.066(3) . ?
Au1 P1 2.2779(7) . ?
Br1 C30 1.885(3) . ?
Br2 C31 1.879(3) . ?
Br3 C32 1.879(3) . ?
Br4 C33 1.882(3) . ?
P1 C1 1.808(3) . ?
P1 C9 1.857(3) . ?
P1 C19 1.859(3) . ?
N1 C2 1.484(4) . ?
N1 C7 1.506(5) . ?
N1 C8 1.508(4) . ?
O1 C29 1.341(4) . ?
O2 C34 1.351(4) . ?
C1 C2 1.390(4) . ?
C1 C6 1.401(4) . ?
C2 C3 1.382(4) . ?
C3 C4 1.385(4) . ?
C3 H3 0.9500 . ?
C4 C5 1.378(5) . ?
C4 H4 0.9500 . ?
C5 C6 1.382(4) . ?
C5 H5 0.9500 . ?
C6 H6 0.9500 . ?
C7 H7A 0.9800 . ?
C7 H7B 0.9800 . ?
C7 H7C 0.9800 . ?
C8 H8A 0.9800 . ?
C8 H8B 0.9800 . ?
C8 H8C 0.9800 . ?
C9 C10 1.545(4) . ?
C9 C18 1.547(4) . ?
C9 C16 1.551(4) . ?
C10 C11 1.541(4) . ?
C10 H10A 0.9900 . ?
C10 H10B 0.9900 . ?
C11 C12 1.521(5) . ?
C11 C17 1.526(5) . ?
C11 H11 1.0000 . ?
C12 C13 1.538(5) . ?
C12 H12A 0.9900 . ?
C12 H12B 0.9900 . ?
C13 C14 1.527(4) . ?
C13 C18 1.536(4) . ?
C13 H13 1.0000 . ?
C14 C15 1.526(5) . ?
C14 H14A 0.9900 . ?
C14 H14B 0.9900 . ?
C15 C17 1.534(5) . ?
C15 C16 1.538(4) . ?
C15 H15 1.0000 . ?
C16 H16A 0.9900 . ?
C16 H16B 0.9900 . ?
C17 H17A 0.9900 . ?
C17 H17B 0.9900 . ?
C18 H18A 0.9900 . ?
C18 H18B 0.9900 . ?
C19 C26 1.543(4) . ?
C19 C20 1.544(4) . ?
C19 C27 1.544(4) . ?
C20 C21 1.543(5) . ?
C20 H20A 0.9900 . ?
C20 H20B 0.9900 . ?
C21 C28 1.514(6) . ?
C21 C22 1.528(5) . ?
C21 H21 1.0000 . ?
C22 C23 1.526(5) . ?
C22 H22A 0.9900 . ?
C22 H22B 0.9900 . ?
C23 C24 1.518(5) . ?
C23 C27 1.532(4) . ?
C23 H23 1.0000 . ?
C24 C25 1.532(5) . ?
C24 H24A 0.9900 . ?
C24 H24B 0.9900 . ?
C25 C28 1.529(6) . ?
C25 C26 1.544(5) . ?
C25 H25 1.0000 . ?
C26 H26A 0.9900 . ?
C26 H26B 0.9900 . ?
C27 H27A 0.9900 . ?
C27 H27B 0.9900 . ?
C28 H28A 0.9900 . ?
C28 H28B 0.9900 . ?
C29 C30 1.390(4) . ?
C29 C34 1.398(5) . ?
C30 C31 1.392(5) . ?
C31 C32 1.402(5) . ?
C32 C33 1.396(5) . ?
C33 C34 1.388(4) . ?
Sb1 F6 1.853(2) . ?
Sb1 F1 1.863(2) . ?
Sb1 F4 1.866(2) . ?
Sb1 F5 1.866(2) . ?
Sb1 F2 1.866(2) . ?
Sb1 F3 1.886(2) . ?
Cl1 C35 1.729(11) . ?
C35 Cl2 1.730(13) . ?
C35 H35A 0.9900 . ?
C35 H35B 0.9900 . ?
